data_7060283
loop_
_publ_author_name
'Moussa, Mehdi Elsayed'
'Schiller, Jana'
'Seidl, Michael'
'Shelyganov, Pavel A.'
'Scheer, Manfred'

_publ_section_title
;
 Discrete and polymeric organometallic-organic assemblies based on the
 diarsene complex [(Cp)2Mo2(CO)4(\m,\h2-As2)], AgPF6 and N-donor organic
 molecules
;
_journal_issue 4
_journal_name_full 'New Journal of Chemistry'
_journal_page_first 1800
_journal_page_last 1804
_journal_paper_doi 10.1039/D0NJ05959E
_journal_volume 45
_journal_year 2021
_chemical_formula_moiety 'C22 H16 Ag As2 Mo2 N4 O4, F6 P'
_chemical_formula_sum 'C22 H16 Ag As2 F6 Mo2 N4 O4 P'
_chemical_formula_weight 994.95
_space_group_crystal_system monoclinic
_space_group_IT_number 14
_space_group_name_Hall '-P 2ybc'
_space_group_name_H-M_alt 'P 1 21/c 1'
_atom_sites_solution_hydrogens geom
_atom_sites_solution_primary dual
_audit_creation_date 2017-10-18
_audit_creation_method
;
Olex2 1.2-alpha
(compiled 2017.08.10 svn.r3458 for OlexSys, GUI svn.r5381)
;
_audit_update_record
;
2020-12-03 deposited with the CCDC.	2021-01-13 downloaded from the CCDC.
;
_cell_angle_alpha 90
_cell_angle_beta 101.817(2)
_cell_angle_gamma 90
_cell_formula_units_Z 4
_cell_length_a 12.5558(3)
_cell_length_b 21.4306(5)
_cell_length_c 10.6865(2)
_cell_measurement_reflns_used 10790
_cell_measurement_temperature 123.01(10)
_cell_measurement_theta_max 74.3010
_cell_measurement_theta_min 3.5350
_cell_volume 2814.56(11)
_computing_cell_refinement 'CrysAlisPro 1.171.38.41h (Rigaku OD, 2015)'
_computing_data_collection 'CrysAlisPro 1.171.38.41h (Rigaku OD, 2015)'
_computing_data_reduction 'CrysAlisPro 1.171.38.41h (Rigaku OD, 2015)'
_computing_molecular_graphics 'Olex2 (Dolomanov et al., 2009)'
_computing_publication_material 'Olex2 (Dolomanov et al., 2009)'
_computing_structure_refinement 'ShelXL (Sheldrick, 2015)'
_computing_structure_solution 'ShelXT (Sheldrick, 2015)'
_diffrn_ambient_environment N~2~
_diffrn_ambient_temperature 123.01(10)
_diffrn_detector 'CCD plate'
_diffrn_detector_area_resol_mean 4.1818
_diffrn_detector_type TitanS2
_diffrn_measured_fraction_theta_full 0.997
_diffrn_measured_fraction_theta_max 0.969
_diffrn_measurement_details
;
List of Runs (angles in degrees, time in seconds):

  # Type    Start    End  Width  t~exp~   \w     \q     \k     \f   Frames
#--------------------------------------------------------------------------
  1  \w     20.00 113.00   0.75    3.00    --   44.08  57.00 -90.00  124
  2  \w     21.00 114.00   0.75    3.00    --   44.08  38.00   0.00  124
  3  \w     23.00 108.50   0.75    9.00    --  104.50 -94.00 -60.00  114
  4  \w     82.00 172.00   0.75    9.00    --  104.50  45.00-180.00  120
  5  \w     23.00 108.50   0.75    9.00    --  104.50 -94.00   0.00  114
  6  \w     36.00  97.50   0.75    9.00    --  104.50 -45.00  60.00   82
  7  \w     36.00  97.50   0.75    9.00    --  104.50 -45.00   0.00   82
  8  \w    -50.00  26.50   0.75    3.00    --  -44.08  38.00 -90.00  102
  9  \w     20.00 113.00   0.75    3.00    --   44.08  57.00 120.00  124
 10  \w     79.00 173.50   0.75    9.00    --  104.50  61.00   0.00  126
 11  \w     68.00  98.00   0.75    9.00    --  104.50  15.00 120.00   40
;
_diffrn_measurement_device 'four-circle diffractometer'
_diffrn_measurement_device_type 'GV 50, TitanS2'
_diffrn_measurement_method '\w scans'
_diffrn_orient_matrix_type 'CrysAlisPro convention (1999,Acta A55,543-557)'
_diffrn_orient_matrix_UB_11 -0.0225458000
_diffrn_orient_matrix_UB_12 -0.0040423000
_diffrn_orient_matrix_UB_13 -0.1470208000
_diffrn_orient_matrix_UB_21 0.1176978000
_diffrn_orient_matrix_UB_22 0.0207909000
_diffrn_orient_matrix_UB_23 0.0012084000
_diffrn_orient_matrix_UB_31 0.0368690000
_diffrn_orient_matrix_UB_32 -0.0686745000
_diffrn_orient_matrix_UB_33 0.0090366000
_diffrn_radiation_monochromator mirror
_diffrn_radiation_probe x-ray
_diffrn_radiation_type CuK\a
_diffrn_radiation_wavelength 1.54184
_diffrn_reflns_av_R_equivalents 0.0547
_diffrn_reflns_av_unetI/netI 0.0467
_diffrn_reflns_Laue_measured_fraction_full 0.997
_diffrn_reflns_Laue_measured_fraction_max 0.969
_diffrn_reflns_limit_h_max 15
_diffrn_reflns_limit_h_min -14
_diffrn_reflns_limit_k_max 21
_diffrn_reflns_limit_k_min -26
_diffrn_reflns_limit_l_max 13
_diffrn_reflns_limit_l_min -13
_diffrn_reflns_number 15640
_diffrn_reflns_point_group_measured_fraction_full 0.997
_diffrn_reflns_point_group_measured_fraction_max 0.969
_diffrn_reflns_theta_full 67.684
_diffrn_reflns_theta_max 74.231
_diffrn_reflns_theta_min 3.596
_diffrn_source 'micro-focus sealed X-ray tube'
_diffrn_source_type 'GV50 (Cu) X-ray Source'
_exptl_absorpt_coefficient_mu 16.591
_exptl_absorpt_correction_T_max 0.387
_exptl_absorpt_correction_T_min 0.152
_exptl_absorpt_correction_type gaussian
_exptl_absorpt_process_details
;
CrysAlisPro 1.171.38.41h (Rigaku Oxford Diffraction, 2015)
Numerical absorption correction based on gaussian integration over
			a multifaceted crystal model
Empirical absorption correction using spherical harmonics,
 implemented in SCALE3 ABSPACK scaling algorithm.
;
_exptl_crystal_colour red
_exptl_crystal_colour_primary red
_exptl_crystal_density_diffrn 2.348
_exptl_crystal_description block
_exptl_crystal_F_000 1896
_exptl_crystal_size_max 0.203
_exptl_crystal_size_mid 0.14
_exptl_crystal_size_min 0.104
_refine_diff_density_max 2.640
_refine_diff_density_min -1.871
_refine_diff_density_rms 0.314
_refine_ls_extinction_method none
_refine_ls_goodness_of_fit_ref 1.056
_refine_ls_hydrogen_treatment constr
_refine_ls_matrix_type full
_refine_ls_number_parameters 379
_refine_ls_number_reflns 5559
_refine_ls_number_restraints 18
_refine_ls_restrained_S_all 1.061
_refine_ls_R_factor_all 0.0628
_refine_ls_R_factor_gt 0.0590
_refine_ls_shift/su_max 0.001
_refine_ls_shift/su_mean 0.000
_refine_ls_structure_factor_coef Fsqd
_refine_ls_weighting_details 'w=1/[\s^2^(Fo^2^)+(0.1198P)^2^] where P=(Fo^2^+2Fc^2^)/3'
_refine_ls_weighting_scheme calc
_refine_ls_wR_factor_gt 0.1532
_refine_ls_wR_factor_ref 0.1588
_reflns_Friedel_coverage 0.000
_reflns_number_gt 5096
_reflns_number_total 5559
_reflns_threshold_expression 'I > 2\s(I)'
_cod_data_source_file d0nj05959e2.cif
_cod_data_source_block ems_542f_mp_abs
_cod_depositor_comments 'Adding full bibliography for 7060280--7060285.cif.'
_cod_database_code 7060283
_shelx_shelxl_version_number 2014/7
_chemical_oxdiff_formula C22H16AgAs2F6Mo2N4O4P
_chemical_oxdiff_usercomment 'orange blocks'
_shelx_space_group_comment
;
The symmetry employed for this shelxl refinement is uniquely defined
by the following loop, which should always be used as a source of
symmetry information in preference to the above space-group names.
They are only intended as comments.
;
_shelx_estimated_absorpt_t_max 0.277
_shelx_estimated_absorpt_t_min 0.134
_reflns_odcompleteness_completeness 99.67
_reflns_odcompleteness_iscentric 1
_reflns_odcompleteness_theta 66.97
_olex2_refinement_description
;
1. Fixed Uiso
 At 1.2 times of:
  All C(H) groups
2. Uiso/Uaniso restraints and constraints
Uanis(C11) \\sim Ueq, Uanis(C12) \\sim Ueq, Uanis(C13) \\sim Ueq: with sigma of
0.005 and sigma for terminal atoms of 0.01
3.a Aromatic/amide H refined with riding coordinates:
 C21(H21), C22(H22), C20(H20), C5(H5), C4(H4), C17(H17), C6(H6), C15(H15),
 C13(H13), C7(H7), C3(H3), C16(H16), C11(H11), C14(H14), C10(H10), C12(H12)
;
_olex2_submission_special_instructions 'No special instructions were received'
_oxdiff_exptl_absorpt_empirical_details
;
Empirical correction (ABSPACK) includes:
- Absorption correction using spherical harmonics
- Frame scaling
- B-factor correction
;
_oxdiff_exptl_absorpt_empirical_full_max 5.690
_oxdiff_exptl_absorpt_empirical_full_min 0.139

loop_
_space_group_symop_operation_xyz
'x, y, z'
'-x, y+1/2, -z+1/2'
'-x, -y, -z'
'x, -y-1/2, z-1/2'

loop_
_atom_site_label
_atom_site_type_symbol
_atom_site_fract_x
_atom_site_fract_y
_atom_site_fract_z
_atom_site_U_iso_or_equiv
_atom_site_adp_type
_atom_site_occupancy
_atom_site_site_symmetry_order
_atom_site_calc_flag
_atom_site_refinement_flags_posn
_atom_site_refinement_flags_adp
_atom_site_refinement_flags_occupancy
_atom_site_disorder_assembly
_atom_site_disorder_group
Ag1 Ag 0.33881(3) 0.33620(2) 0.60139(4) 0.01563(16) Uani 1 1 d . . . . .
Mo2 Mo 0.24004(3) 0.48817(2) 0.83614(4) 0.01483(16) Uani 1 1 d . . . . .
Mo1 Mo 0.29423(3) 0.53935(2) 0.58725(4) 0.01396(16) Uani 1 1 d . . . . .
As1 As 0.39326(4) 0.44829(3) 0.71841(6) 0.01288(18) Uani 1 1 d . . . . .
As2 As 0.20777(5) 0.42965(3) 0.62275(6) 0.01542(19) Uani 1 1 d . . . . .
P1 P 0.88137(13) 0.29359(9) 0.80571(16) 0.0257(4) Uani 1 1 d . . . . .
F6 F 0.9102(4) 0.2215(2) 0.8290(6) 0.0483(13) Uani 1 1 d . . . . .
F2 F 1.0042(4) 0.3118(3) 0.8656(6) 0.0646(18) Uani 1 1 d . . . . .
O3 O 0.4453(4) 0.5639(3) 0.9694(5) 0.0309(11) Uani 1 1 d . . . . .
F5 F 0.9079(5) 0.2906(3) 0.6687(5) 0.0603(16) Uani 1 1 d . . . . .
N3 N 0.4552(4) 0.2102(3) 0.3095(5) 0.0170(10) Uani 1 1 d . . . . .
N2 N 0.4441(4) 0.2713(3) 0.4915(4) 0.0147(10) Uani 1 1 d . . . . .
F3 F 0.8507(5) 0.3656(3) 0.7840(5) 0.0525(13) Uani 1 1 d . . . . .
F1 F 0.7577(4) 0.2759(3) 0.7468(6) 0.0613(16) Uani 1 1 d . . . . .
N4 N 0.2533(4) 0.2492(3) 0.1922(5) 0.0202(11) Uani 1 1 d . . . . .
N1 N 0.2435(4) 0.3119(3) 0.3718(5) 0.0209(11) Uani 1 1 d . . . . .
O2 O 0.0453(4) 0.5680(3) 0.5129(6) 0.0464(15) Uani 1 1 d . . . . .
F4 F 0.8524(6) 0.2967(3) 0.9440(5) 0.0626(16) Uani 1 1 d . . . . .
O1 O 0.2808(6) 0.4712(3) 0.3273(5) 0.0477(16) Uani 1 1 d . . . . .
O4 O 0.3243(5) 0.3685(3) 0.9918(5) 0.0410(14) Uani 1 1 d . . . . .
C21 C 0.6031(5) 0.2108(3) 0.4893(6) 0.0215(14) Uani 1 1 d . . . . .
H21 H 0.6724 0.1976 0.5291 0.026 Uiso 1 1 calc R . . . .
C19 C 0.4045(4) 0.2500(3) 0.3739(5) 0.0164(12) Uani 1 1 d . . . . .
C22 C 0.5540(5) 0.1908(3) 0.3672(6) 0.0193(13) Uani 1 1 d . . . . .
H22 H 0.5911 0.1631 0.3246 0.023 Uiso 1 1 calc R . . . .
C20 C 0.5432(5) 0.2510(3) 0.5476(5) 0.0166(12) Uani 1 1 d . . . . .
H20 H 0.5730 0.2649 0.6298 0.020 Uiso 1 1 calc R . . . .
C18 C 0.2933(4) 0.2721(3) 0.3083(5) 0.0137(11) Uani 1 1 d . . . . .
C8 C 0.3735(5) 0.5342(3) 0.9167(5) 0.0188(13) Uani 1 1 d . . . . .
C5 C 0.4430(6) 0.5882(4) 0.5387(7) 0.0300(16) Uani 1 1 d . . . . .
H5 H 0.4912 0.5656 0.5007 0.036 Uiso 1 1 calc R . . . .
C1 C 0.2834(6) 0.4935(4) 0.4234(7) 0.0279(15) Uani 1 1 d . . . . .
C2 C 0.1357(5) 0.5548(3) 0.5407(7) 0.0270(15) Uani 1 1 d . . . . .
C4 C 0.3482(6) 0.6192(4) 0.4735(7) 0.0292(15) Uani 1 1 d . . . . .
H4 H 0.3233 0.6207 0.3854 0.035 Uiso 1 1 calc R . . . .
C17 C 0.1553(5) 0.2708(4) 0.1327(6) 0.0260(15) Uani 1 1 d . . . . .
H17 H 0.1251 0.2566 0.0509 0.031 Uiso 1 1 calc R . . . .
C6 C 0.4517(5) 0.5974(3) 0.6704(7) 0.0279(15) Uani 1 1 d . . . . .
H6 H 0.5071 0.5825 0.7349 0.033 Uiso 1 1 calc R . . . .
C15 C 0.1458(5) 0.3327(4) 0.3111(7) 0.0261(15) Uani 1 1 d . . . . .
H15 H 0.1088 0.3612 0.3523 0.031 Uiso 1 1 calc R . . . .
C13 C 0.1552(6) 0.5583(4) 0.9493(8) 0.0372(18) Uani 1 1 d . U . . .
H13 H 0.1933 0.5911 0.9949 0.045 Uiso 1 1 calc R . . . .
C9 C 0.2989(5) 0.4116(4) 0.9321(6) 0.0257(15) Uani 1 1 d . . . . .
C7 C 0.3623(6) 0.6330(4) 0.6877(7) 0.0323(17) Uani 1 1 d . . . . .
H7 H 0.3475 0.6451 0.7660 0.039 Uiso 1 1 calc R . . . .
C3 C 0.2984(6) 0.6474(4) 0.5661(8) 0.0340(17) Uani 1 1 d . . . . .
H3 H 0.2350 0.6711 0.5501 0.041 Uiso 1 1 calc R . . . .
C16 C 0.0990(5) 0.3133(4) 0.1901(6) 0.0258(15) Uani 1 1 d . . . . .
H16 H 0.0315 0.3283 0.1485 0.031 Uiso 1 1 calc R . . . .
C11 C 0.0807(6) 0.4640(4) 0.9007(8) 0.0374(18) Uani 1 1 d . U . . .
H11 H 0.0607 0.4225 0.9068 0.045 Uiso 1 1 calc R . . . .
C14 C 0.0985(6) 0.5615(4) 0.8209(8) 0.0379(19) Uani 1 1 d . . . . .
H14 H 0.0940 0.5958 0.7669 0.046 Uiso 1 1 calc R . . . .
C10 C 0.1456(6) 0.4990(4) 0.9973(7) 0.038(2) Uani 1 1 d . . . . .
H10 H 0.1768 0.4850 1.0790 0.046 Uiso 1 1 calc R . . . .
C12 C 0.0505(6) 0.5030(4) 0.7909(8) 0.0374(18) Uani 1 1 d . U . . .
H12 H 0.0066 0.4916 0.7132 0.045 Uiso 1 1 calc R . . . .

loop_
_atom_site_aniso_label
_atom_site_aniso_U_11
_atom_site_aniso_U_22
_atom_site_aniso_U_33
_atom_site_aniso_U_23
_atom_site_aniso_U_13
_atom_site_aniso_U_12
Ag1 0.0177(3) 0.0174(3) 0.0136(2) -0.00116(16) 0.00759(17) 0.00137(16)
Mo2 0.0112(2) 0.0215(3) 0.0137(3) -0.00510(18) 0.00710(18) 0.00094(18)
Mo1 0.0129(3) 0.0168(3) 0.0123(3) -0.00033(17) 0.00254(18) 0.00194(17)
As1 0.0094(3) 0.0190(4) 0.0114(3) -0.0005(2) 0.0050(2) 0.0022(2)
As2 0.0109(3) 0.0197(4) 0.0158(3) -0.0048(3) 0.0032(2) -0.0001(3)
P1 0.0209(8) 0.0332(11) 0.0215(8) -0.0012(7) 0.0007(6) 0.0024(7)
F6 0.045(3) 0.039(3) 0.065(3) 0.005(3) 0.020(2) 0.015(2)
F2 0.037(3) 0.071(4) 0.072(4) 0.022(3) -0.023(3) -0.024(3)
O3 0.023(2) 0.031(3) 0.033(3) -0.010(2) -0.007(2) 0.002(2)
F5 0.084(4) 0.070(4) 0.033(3) 0.001(3) 0.025(3) 0.012(3)
N3 0.019(2) 0.020(3) 0.013(2) 0.000(2) 0.0053(18) 0.006(2)
N2 0.014(2) 0.020(3) 0.010(2) 0.0008(19) 0.0031(17) 0.001(2)
F3 0.066(3) 0.036(3) 0.049(3) 0.004(2) -0.002(3) 0.013(3)
F1 0.029(2) 0.066(4) 0.080(4) 0.000(3) -0.009(2) -0.004(2)
N4 0.020(2) 0.027(3) 0.013(2) -0.006(2) 0.0023(19) 0.001(2)
N1 0.019(2) 0.028(3) 0.014(2) -0.003(2) -0.0002(19) 0.003(2)
O2 0.024(3) 0.047(4) 0.060(4) 0.004(3) -0.011(2) 0.010(3)
F4 0.088(4) 0.067(4) 0.039(3) 0.002(3) 0.027(3) 0.018(3)
O1 0.082(5) 0.043(4) 0.017(2) -0.005(2) 0.009(3) 0.002(3)
O4 0.056(4) 0.036(3) 0.037(3) 0.011(3) 0.024(3) 0.008(3)
C21 0.016(3) 0.033(4) 0.016(3) 0.008(3) 0.005(2) 0.002(3)
C19 0.013(3) 0.026(4) 0.012(2) 0.002(2) 0.006(2) -0.004(2)
C22 0.018(3) 0.025(4) 0.016(3) 0.003(3) 0.007(2) 0.004(3)
C20 0.016(3) 0.024(3) 0.011(2) -0.001(2) 0.003(2) -0.006(2)
C18 0.009(2) 0.018(3) 0.015(3) 0.004(2) 0.005(2) 0.002(2)
C8 0.025(3) 0.021(3) 0.010(2) -0.003(2) 0.004(2) 0.007(3)
C5 0.030(3) 0.028(4) 0.037(4) 0.001(3) 0.018(3) -0.004(3)
C1 0.031(3) 0.030(4) 0.022(3) 0.004(3) 0.005(3) 0.008(3)
C2 0.019(3) 0.024(4) 0.033(4) 0.004(3) -0.007(3) 0.005(3)
C4 0.037(4) 0.027(4) 0.023(3) 0.006(3) 0.004(3) -0.005(3)
C17 0.018(3) 0.038(4) 0.019(3) -0.003(3) -0.001(2) 0.004(3)
C6 0.022(3) 0.023(4) 0.035(4) 0.004(3) -0.002(3) -0.013(3)
C15 0.020(3) 0.032(4) 0.026(3) -0.010(3) 0.005(3) 0.011(3)
C13 0.030(3) 0.043(4) 0.043(3) -0.016(3) 0.016(3) 0.008(3)
C9 0.026(3) 0.032(4) 0.024(3) 0.002(3) 0.017(3) -0.002(3)
C7 0.044(4) 0.026(4) 0.031(4) -0.009(3) 0.017(3) -0.018(3)
C3 0.025(3) 0.025(4) 0.050(4) -0.004(4) 0.004(3) 0.003(3)
C16 0.015(3) 0.043(5) 0.019(3) -0.003(3) 0.002(2) 0.003(3)
C11 0.029(3) 0.045(4) 0.045(3) -0.003(3) 0.026(3) 0.000(3)
C14 0.030(4) 0.044(5) 0.045(4) -0.002(4) 0.021(3) 0.016(4)
C10 0.027(3) 0.063(6) 0.028(4) -0.012(4) 0.017(3) 0.004(4)
C12 0.023(3) 0.054(4) 0.039(3) -0.013(3) 0.014(3) 0.010(3)

loop_
_atom_type_symbol
_atom_type_description
_atom_type_scat_dispersion_real
_atom_type_scat_dispersion_imag
_atom_type_scat_source
C C 0.0181 0.0091 'International Tables Vol C Tables 4.2.6.8 and 6.1.1.4'
H H 0.0000 0.0000 'International Tables Vol C Tables 4.2.6.8 and 6.1.1.4'
Ag Ag 0.1306 4.2820 'International Tables Vol C Tables 4.2.6.8 and 6.1.1.4'
As As -0.9300 1.0051 'International Tables Vol C Tables 4.2.6.8 and 6.1.1.4'
F F 0.0727 0.0534 'International Tables Vol C Tables 4.2.6.8 and 6.1.1.4'
Mo Mo -0.0483 2.7339 'International Tables Vol C Tables 4.2.6.8 and 6.1.1.4'
N N 0.0311 0.0180 'International Tables Vol C Tables 4.2.6.8 and 6.1.1.4'
O O 0.0492 0.0322 'International Tables Vol C Tables 4.2.6.8 and 6.1.1.4'
P P 0.2955 0.4335 'International Tables Vol C Tables 4.2.6.8 and 6.1.1.4'

loop_
_exptl_crystal_face_index_h
_exptl_crystal_face_index_k
_exptl_crystal_face_index_l
_exptl_crystal_face_perp_dist
8 -4 -3 0.0678
0 -14 1 0.0959
-6 -8 3 0.0743
-7 5 3 0.0479
8 3 -3 0.0771
-2 13 0 0.0919
-1 -7 -6 0.0603
-3 7 -5 0.0630
3 -5 5 0.0500
1 8 5 0.0675
8 -1 0 0.0499
-7 -6 0 0.0649
-7 6 0 0.0372
3 -6 -6 0.0594
0 7 -6 0.0641
0 -7 6 0.0610

loop_
_geom_angle_atom_site_label_1
_geom_angle_atom_site_label_2
_geom_angle_atom_site_label_3
_geom_angle
_geom_angle_site_symmetry_1
_geom_angle_site_symmetry_3
_geom_angle_publ_flag
As2 Ag1 As1 52.61(2) . . ?
N3 Ag1 As1 84.29(12) 4_566 . ?
N3 Ag1 As2 118.01(12) 4_566 . ?
N2 Ag1 As1 128.78(12) . . ?
N2 Ag1 As2 154.87(12) . . ?
N2 Ag1 N3 85.81(16) . 4_566 ?
N2 Ag1 N4 95.30(18) . 4_566 ?
N2 Ag1 N1 66.81(17) . . ?
N4 Ag1 As1 124.83(13) 4_566 . ?
N4 Ag1 As2 101.77(14) 4_566 . ?
N4 Ag1 N3 65.51(17) 4_566 4_566 ?
N4 Ag1 N1 94.12(18) 4_566 . ?
N1 Ag1 As1 130.07(14) . . ?
N1 Ag1 As2 93.45(13) . . ?
N1 Ag1 N3 144.67(18) . 4_566 ?
As1 Mo2 Mo1 52.677(18) . . ?
As2 Mo2 Mo1 55.10(2) . . ?
As2 Mo2 As1 54.30(2) . . ?
C8 Mo2 Mo1 83.17(17) . . ?
C8 Mo2 As1 74.64(17) . . ?
C8 Mo2 As2 126.56(17) . . ?
C8 Mo2 C13 83.6(3) . . ?
C8 Mo2 C9 89.7(3) . . ?
C8 Mo2 C11 133.6(3) . . ?
C8 Mo2 C14 104.9(3) . . ?
C8 Mo2 C10 98.3(3) . . ?
C8 Mo2 C12 138.7(3) . . ?
C13 Mo2 Mo1 115.2(2) . . ?
C13 Mo2 As1 155.9(2) . . ?
C13 Mo2 As2 140.9(2) . . ?
C13 Mo2 C14 35.2(3) . . ?
C13 Mo2 C12 57.7(3) . . ?
C9 Mo2 Mo1 127.80(18) . . ?
C9 Mo2 As1 75.52(17) . . ?
C9 Mo2 As2 91.7(2) . . ?
C9 Mo2 C13 115.2(3) . . ?
C9 Mo2 C11 85.1(3) . . ?
C9 Mo2 C14 141.2(3) . . ?
C9 Mo2 C10 83.7(3) . . ?
C9 Mo2 C12 118.0(3) . . ?
C11 Mo2 Mo1 134.2(2) . . ?
C11 Mo2 As1 146.1(2) . . ?
C11 Mo2 As2 99.7(2) . . ?
C11 Mo2 C13 58.0(3) . . ?
C11 Mo2 C14 58.8(3) . . ?
C11 Mo2 C12 35.7(3) . . ?
C14 Mo2 Mo1 90.0(2) . . ?
C14 Mo2 As1 142.7(2) . . ?
C14 Mo2 As2 106.6(2) . . ?
C10 Mo2 Mo1 148.5(2) . . ?
C10 Mo2 As1 158.0(2) . . ?
C10 Mo2 As2 134.9(2) . . ?
C10 Mo2 C13 34.9(3) . . ?
C10 Mo2 C11 35.3(3) . . ?
C10 Mo2 C14 59.0(3) . . ?
C10 Mo2 C12 58.9(3) . . ?
C12 Mo2 Mo1 99.6(2) . . ?
C12 Mo2 As1 138.6(2) . . ?
C12 Mo2 As2 85.1(2) . . ?
C12 Mo2 C14 34.6(3) . . ?
As1 Mo1 Mo2 54.989(18) . . ?
As1 Mo1 As2 54.18(2) . . ?
As2 Mo1 Mo2 52.459(18) . . ?
C5 Mo1 Mo2 133.87(19) . . ?
C5 Mo1 As1 98.3(2) . . ?
C5 Mo1 As2 144.6(2) . . ?
C5 Mo1 C6 35.2(3) . . ?
C5 Mo1 C7 58.5(3) . . ?
C5 Mo1 C3 59.2(3) . . ?
C1 Mo1 Mo2 126.7(2) . . ?
C1 Mo1 As1 92.5(2) . . ?
C1 Mo1 As2 74.4(2) . . ?
C1 Mo1 C5 86.5(3) . . ?
C1 Mo1 C4 82.9(3) . . ?
C1 Mo1 C6 119.7(3) . . ?
C1 Mo1 C7 140.9(3) . . ?
C1 Mo1 C3 113.9(3) . . ?
C2 Mo1 Mo2 83.6(2) . . ?
C2 Mo1 As1 127.9(2) . . ?
C2 Mo1 As2 76.3(2) . . ?
C2 Mo1 C5 133.7(3) . . ?
C2 Mo1 C1 88.7(3) . . ?
C2 Mo1 C4 97.7(3) . . ?
C2 Mo1 C6 137.0(3) . . ?
C2 Mo1 C7 103.0(3) . . ?
C2 Mo1 C3 81.4(3) . . ?
C4 Mo1 Mo2 150.45(19) . . ?
C4 Mo1 As1 134.2(2) . . ?
C4 Mo1 As2 156.53(19) . . ?
C4 Mo1 C5 36.1(3) . . ?
C4 Mo1 C6 59.0(3) . . ?
C4 Mo1 C7 58.9(3) . . ?
C4 Mo1 C3 35.6(3) . . ?
C6 Mo1 Mo2 100.34(18) . . ?
C6 Mo1 As1 85.43(18) . . ?
C6 Mo1 As2 138.86(18) . . ?
C6 Mo1 C7 34.6(3) . . ?
C7 Mo1 Mo2 91.91(18) . . ?
C7 Mo1 As1 108.0(2) . . ?
C7 Mo1 As2 144.37(18) . . ?
C3 Mo1 Mo2 116.8(2) . . ?
C3 Mo1 As1 142.20(19) . . ?
C3 Mo1 As2 156.13(18) . . ?
C3 Mo1 C6 58.4(3) . . ?
C3 Mo1 C7 35.2(3) . . ?
Mo2 As1 Ag1 111.33(2) . . ?
Mo1 As1 Ag1 111.75(3) . . ?
Mo1 As1 Mo2 72.33(2) . . ?
As2 As1 Ag1 61.57(2) . . ?
As2 As1 Mo2 61.01(2) . . ?
As2 As1 Mo1 64.61(2) . . ?
Ag1 As2 Mo1 112.41(2) . . ?
Mo2 As2 Ag1 117.53(3) . . ?
Mo2 As2 Mo1 72.44(2) . . ?
As1 As2 Ag1 65.82(2) . . ?
As1 As2 Mo2 64.69(2) . . ?
As1 As2 Mo1 61.21(2) . . ?
F6 P1 F3 178.9(3) . . ?
F6 P1 F1 90.2(3) . . ?
F6 P1 F4 89.1(3) . . ?
F2 P1 F6 90.3(3) . . ?
F2 P1 F3 90.4(3) . . ?
F2 P1 F1 179.3(4) . . ?
F2 P1 F4 90.2(4) . . ?
F5 P1 F6 91.2(3) . . ?
F5 P1 F2 90.7(4) . . ?
F5 P1 F3 89.7(3) . . ?
F5 P1 F1 89.9(4) . . ?
F5 P1 F4 179.1(4) . . ?
F3 P1 F1 89.2(3) . . ?
F4 P1 F3 90.0(3) . . ?
F4 P1 F1 89.3(4) . . ?
C19 N3 Ag1 116.2(4) . 4_565 ?
C22 N3 Ag1 125.8(4) . 4_565 ?
C22 N3 C19 117.1(5) . . ?
C19 N2 Ag1 121.8(4) . . ?
C19 N2 C20 116.3(5) . . ?
C20 N2 Ag1 121.8(4) . . ?
C18 N4 Ag1 122.5(4) . 4_565 ?
C18 N4 C17 116.6(6) . . ?
C17 N4 Ag1 120.5(4) . 4_565 ?
C18 N1 Ag1 116.5(4) . . ?
C18 N1 C15 116.6(5) . . ?
C15 N1 Ag1 126.8(4) . . ?
C22 C21 H21 122.0 . . ?
C20 C21 H21 122.0 . . ?
C20 C21 C22 116.0(6) . . ?
N3 C19 C18 117.1(5) . . ?
N2 C19 N3 125.4(5) . . ?
N2 C19 C18 117.5(5) . . ?
N3 C22 C21 122.0(6) . . ?
N3 C22 H22 119.0 . . ?
C21 C22 H22 119.0 . . ?
N2 C20 C21 123.0(5) . . ?
N2 C20 H20 118.5 . . ?
C21 C20 H20 118.5 . . ?
N4 C18 C19 117.0(5) . . ?
N1 C18 N4 125.9(5) . . ?
N1 C18 C19 117.0(5) . . ?
O3 C8 Mo2 173.9(5) . . ?
Mo1 C5 H5 119.6 . . ?
C4 C5 Mo1 71.6(4) . . ?
C4 C5 H5 125.9 . . ?
C6 C5 Mo1 74.7(4) . . ?
C6 C5 H5 125.9 . . ?
C6 C5 C4 108.2(6) . . ?
O1 C1 Mo1 174.9(7) . . ?
O2 C2 Mo1 175.3(7) . . ?
Mo1 C4 H4 119.4 . . ?
C5 C4 Mo1 72.4(4) . . ?
C5 C4 H4 126.1 . . ?
C3 C4 Mo1 74.0(4) . . ?
C3 C4 C5 107.7(6) . . ?
C3 C4 H4 126.1 . . ?
N4 C17 H17 119.3 . . ?
N4 C17 C16 121.4(6) . . ?
C16 C17 H17 119.3 . . ?
Mo1 C6 H6 122.8 . . ?
C5 C6 Mo1 70.1(4) . . ?
C5 C6 H6 126.0 . . ?
C7 C6 Mo1 72.8(4) . . ?
C7 C6 C5 108.1(6) . . ?
C7 C6 H6 126.0 . . ?
N1 C15 H15 119.1 . . ?
N1 C15 C16 121.9(6) . . ?
C16 C15 H15 119.1 . . ?
Mo2 C13 H13 121.4 . . ?
C14 C13 Mo2 73.7(4) . . ?
C14 C13 H13 125.1 . . ?
C10 C13 Mo2 71.5(4) . . ?
C10 C13 H13 125.1 . . ?
C10 C13 C14 109.9(8) . . ?
O4 C9 Mo2 173.7(6) . . ?
Mo1 C7 H7 121.8 . . ?
C6 C7 Mo1 72.6(4) . . ?
C6 C7 H7 125.8 . . ?
C6 C7 C3 108.4(6) . . ?
C3 C7 Mo1 71.4(5) . . ?
C3 C7 H7 125.8 . . ?
Mo1 C3 H3 121.7 . . ?
C4 C3 Mo1 70.4(4) . . ?
C4 C3 C7 107.6(7) . . ?
C4 C3 H3 126.2 . . ?
C7 C3 Mo1 73.4(5) . . ?
C7 C3 H3 126.2 . . ?
C17 C16 H16 121.2 . . ?
C15 C16 C17 117.6(6) . . ?
C15 C16 H16 121.2 . . ?
Mo2 C11 H11 120.0 . . ?
C10 C11 Mo2 71.9(4) . . ?
C10 C11 H11 126.0 . . ?
C10 C11 C12 108.1(8) . . ?
C12 C11 Mo2 73.9(4) . . ?
C12 C11 H11 126.0 . . ?
Mo2 C14 H14 121.3 . . ?
C13 C14 Mo2 71.2(4) . . ?
C13 C14 H14 126.6 . . ?
C12 C14 Mo2 72.6(4) . . ?
C12 C14 C13 106.7(8) . . ?
C12 C14 H14 126.6 . . ?
Mo2 C10 H10 119.3 . . ?
C13 C10 Mo2 73.6(4) . . ?
C13 C10 C11 107.5(8) . . ?
C13 C10 H10 126.2 . . ?
C11 C10 Mo2 72.7(4) . . ?
C11 C10 H10 126.2 . . ?
Mo2 C12 H12 122.5 . . ?
C11 C12 Mo2 70.4(4) . . ?
C11 C12 H12 126.1 . . ?
C14 C12 Mo2 72.7(4) . . ?
C14 C12 C11 107.8(8) . . ?
C14 C12 H12 126.1 . . ?

loop_
_geom_bond_atom_site_label_1
_geom_bond_atom_site_label_2
_geom_bond_distance
_geom_bond_site_symmetry_2
_geom_bond_publ_flag
Ag1 As1 2.7298(8) . ?
Ag1 As2 2.6314(8) . ?
Ag1 N3 2.596(5) 4_566 ?
Ag1 N2 2.387(5) . ?
Ag1 N4 2.423(5) 4_566 ?
Ag1 N1 2.553(5) . ?
Mo2 Mo1 3.0792(6) . ?
Mo2 As1 2.6468(7) . ?
Mo2 As2 2.5609(8) . ?
Mo2 C8 1.983(7) . ?
Mo2 C13 2.320(7) . ?
Mo2 C9 1.995(8) . ?
Mo2 C11 2.304(7) . ?
Mo2 C14 2.353(7) . ?
Mo2 C10 2.294(7) . ?
Mo2 C12 2.351(7) . ?
Mo1 As1 2.5699(8) . ?
Mo1 As2 2.6490(9) . ?
Mo1 C5 2.292(7) . ?
Mo1 C1 1.987(7) . ?
Mo1 C2 1.979(6) . ?
Mo1 C4 2.281(7) . ?
Mo1 C6 2.351(6) . ?
Mo1 C7 2.352(7) . ?
Mo1 C3 2.327(8) . ?
As1 As2 2.3777(8) . ?
P1 F6 1.594(6) . ?
P1 F2 1.592(5) . ?
P1 F5 1.568(5) . ?
P1 F3 1.595(6) . ?
P1 F1 1.597(5) . ?
P1 F4 1.594(5) . ?
O3 C8 1.151(8) . ?
N3 Ag1 2.596(5) 4_565 ?
N3 C19 1.336(8) . ?
N3 C22 1.333(8) . ?
N2 C19 1.334(8) . ?
N2 C20 1.339(8) . ?
N4 Ag1 2.423(5) 4_565 ?
N4 C18 1.333(8) . ?
N4 C17 1.346(8) . ?
N1 C18 1.324(8) . ?
N1 C15 1.341(8) . ?
O2 C2 1.149(8) . ?
O1 C1 1.128(9) . ?
O4 C9 1.130(9) . ?
C21 H21 0.9300 . ?
C21 C22 1.391(9) . ?
C21 C20 1.375(9) . ?
C19 C18 1.505(8) . ?
C22 H22 0.9300 . ?
C20 H20 0.9300 . ?
C5 H5 0.9300 . ?
C5 C4 1.415(11) . ?
C5 C6 1.404(11) . ?
C4 H4 0.9300 . ?
C4 C3 1.411(11) . ?
C17 H17 0.9300 . ?
C17 C16 1.373(10) . ?
C6 H6 0.9300 . ?
C6 C7 1.400(11) . ?
C15 H15 0.9300 . ?
C15 C16 1.371(9) . ?
C13 H13 0.9300 . ?
C13 C14 1.412(12) . ?
C13 C10 1.385(13) . ?
C7 H7 0.9300 . ?
C7 C3 1.415(12) . ?
C3 H3 0.9300 . ?
C16 H16 0.9300 . ?
C11 H11 0.9300 . ?
C11 C10 1.396(12) . ?
C11 C12 1.428(13) . ?
C14 H14 0.9300 . ?
C14 C12 1.399(13) . ?
C10 H10 0.9300 . ?
C12 H12 0.9300 . ?

loop_
_exptl_oxdiff_crystal_face_indexfrac_h
_exptl_oxdiff_crystal_face_indexfrac_k
_exptl_oxdiff_crystal_face_indexfrac_l
_exptl_oxdiff_crystal_face_x
_exptl_oxdiff_crystal_face_y
_exptl_oxdiff_crystal_face_z
7.9991 -4.0049 -2.9923 0.2758 0.8546 0.5429
-0.0020 -14.0026 1.0097 -0.0918 -0.2901 0.9707
-6.0009 -7.9983 3.0019 -0.2737 -0.8690 0.3552
-6.9994 5.0041 2.9925 -0.3024 -0.7162 -0.5747
7.9998 2.9959 -2.9970 0.2481 1.0002 0.0621
-1.9981 13.0034 -0.0102 -0.0060 0.0352 -0.9668
-0.9961 -6.9937 -5.9989 0.9327 -0.2699 0.3894
-2.9949 7.0087 -5.0093 0.7757 -0.2128 -0.6370
2.9951 -5.0085 5.0080 -0.7836 0.2544 0.4996
0.9969 7.9949 4.9978 -0.7896 0.2896 -0.4671
7.9973 -1.0076 0.0071 -0.1773 0.9203 0.3641
-6.9983 -5.9941 -0.0016 0.1822 -0.9483 0.1536
-6.9972 6.0073 -0.0096 0.1349 -0.6987 -0.6706
3.0027 -5.9974 -5.9964 0.8381 0.2215 0.4684
0.0048 7.0069 -6.0074 0.8548 0.1390 -0.5353
-0.0048 -7.0069 6.0074 -0.8548 -0.1390 0.5353
